data_4513321
loop_
_publ_author_name
'Lusi, Matteo'
'Vitorica-Yrezabal, Inigo J.'
'Zaworotko, Michael J.'

_publ_section_title
;
 Expanding the Scope of Molecular Mixed Crystals Enabled by Three
 Component Solid Solutions
;
_journal_issue 8
_journal_name_full 'Crystal Growth &amp; Design'
_journal_page_first 4098
_journal_paper_doi 10.1021/acs.cgd.5b00685
_journal_volume 15
_journal_year 2015
_chemical_formula_sum 'C6.2 H4.2 N0.8'
_chemical_formula_weight 89.91
_chemical_name_systematic
;
 ?
;
_space_group_crystal_system monoclinic
_space_group_IT_number 14
_space_group_name_Hall '-P 2yn'
_space_group_name_H-M_alt 'P 1 21/n 1'
_symmetry_space_group_name_Hall '-P 2yn'
_symmetry_space_group_name_H-M 'P 1 21/n 1'
_atom_sites_solution_hydrogens geom
_audit_creation_method SHELXL-2014
_cell_angle_alpha 90
_cell_angle_beta 102.960(10)
_cell_angle_gamma 90
_cell_formula_units_Z 4
_cell_length_a 7.1148(7)
_cell_length_b 4.9875(5)
_cell_length_c 12.6219(13)
_cell_measurement_temperature 100(2)
_cell_volume 436.48(8)
_computing_structure_refinement 'SHELXL-2014 (Sheldrick, 2014)'
_diffrn_ambient_temperature 100(2)
_diffrn_measured_fraction_theta_full 0.992
_diffrn_measured_fraction_theta_max 0.850
_diffrn_radiation_type MoK\a
_diffrn_radiation_wavelength 0.71073
_diffrn_reflns_av_R_equivalents 0.0229
_diffrn_reflns_av_unetI/netI 0.0475
_diffrn_reflns_Laue_measured_fraction_full 0.992
_diffrn_reflns_Laue_measured_fraction_max 0.850
_diffrn_reflns_limit_h_max 8
_diffrn_reflns_limit_h_min -6
_diffrn_reflns_limit_k_max 5
_diffrn_reflns_limit_k_min -6
_diffrn_reflns_limit_l_max 9
_diffrn_reflns_limit_l_min -16
_diffrn_reflns_number 1537
_diffrn_reflns_point_group_measured_fraction_full 0.992
_diffrn_reflns_point_group_measured_fraction_max 0.850
_diffrn_reflns_theta_full 25.242
_diffrn_reflns_theta_max 28.820
_diffrn_reflns_theta_min 3.312
_exptl_absorpt_coefficient_mu 0.082
_exptl_absorpt_correction_T_max 2.48
_exptl_absorpt_correction_T_min 0.51
_exptl_absorpt_correction_type multi-scan
_exptl_absorpt_process_details sadabs
_exptl_crystal_colour yellow
_exptl_crystal_density_diffrn 1.368
_exptl_crystal_description needle
_exptl_crystal_F_000 188
_refine_diff_density_max 0.217
_refine_diff_density_min -0.229
_refine_diff_density_rms 0.058
_refine_ls_extinction_method none
_refine_ls_goodness_of_fit_ref 1.050
_refine_ls_hydrogen_treatment constr
_refine_ls_matrix_type full
_refine_ls_number_parameters 65
_refine_ls_number_reflns 971
_refine_ls_number_restraints 0
_refine_ls_restrained_S_all 1.050
_refine_ls_R_factor_all 0.0724
_refine_ls_R_factor_gt 0.0580
_refine_ls_shift/su_max 0.000
_refine_ls_shift/su_mean 0.000
_refine_ls_structure_factor_coef Fsqd
_refine_ls_weighting_details 'w=1/[\s^2^(Fo^2^)+(0.0666P)^2^+0.1263P] where P=(Fo^2^+2Fc^2^)/3'
_refine_ls_weighting_scheme calc
_refine_ls_wR_factor_gt 0.1326
_refine_ls_wR_factor_ref 0.1487
_reflns_Friedel_coverage 0.000
_reflns_number_gt 765
_reflns_number_total 971
_reflns_threshold_expression 'I > 2\s(I)'
_cod_data_source_file cg5b00685_si_013.cif
_cod_data_source_block D:\#12
_cod_depositor_comments 'Adding full bibliography for 4513301--4513322.cif.'
_cod_original_formula_sum 'C6.20 H4.20 N0.80'
_cod_database_code 4513321
_shelx_space_group_comment
;
The symmetry employed for this shelxl refinement is uniquely defined
by the following loop, which should always be used as a source of
symmetry information in preference to the above space-group names.
They are only intended as comments.
;
_shelxl_version_number 2014-3

loop_
_space_group_symop_operation_xyz
'x, y, z'
'-x+1/2, y+1/2, -z+1/2'
'-x, -y, -z'
'x-1/2, -y-1/2, z-1/2'

loop_
_atom_site_label
_atom_site_type_symbol
_atom_site_fract_x
_atom_site_fract_y
_atom_site_fract_z
_atom_site_U_iso_or_equiv
_atom_site_adp_type
_atom_site_occupancy
_atom_site_site_symmetry_order
_atom_site_calc_flag
_atom_site_refinement_flags_posn
_atom_site_refinement_flags_adp
_atom_site_refinement_flags_occupancy
_atom_site_disorder_assembly
_atom_site_disorder_group
N1 N 0.1968(2) 0.0575(3) 0.04875(12) 0.0186(4) Uani 0.80(2) 1 d . . P A 1
C1 C 0.1968(2) 0.0575(3) 0.04875(12) 0.0186(4) Uani 0.20(2) 1 d . . P A 2
H1 H 0.3278 0.0961 0.0812 0.022 Uiso 0.20(2) 1 calc R U P A 2
C2 C 0.1478(2) -0.1328(4) -0.02841(13) 0.0190(4) Uani 1 1 d . . . . .
C3 C 0.2954(2) -0.2806(4) -0.06233(14) 0.0226(5) Uani 1 1 d . . . . .
H3 H 0.4270 -0.2445 -0.0305 0.027 Uiso 1 1 calc R U . . .
C4 C 0.2485(3) -0.4731(4) -0.14000(15) 0.0244(5) Uani 1 1 d . . . . .
H4 H 0.3481 -0.5714 -0.1615 0.029 Uiso 1 1 calc R U . . .
C5 C 0.0508(2) 0.1906(3) 0.07771(13) 0.0181(4) Uani 1 1 d . . . . .
C6 C 0.0927(2) 0.3930(4) 0.15882(14) 0.0231(5) Uani 1 1 d . . . . .
H6 H 0.2231 0.4335 0.1920 0.028 Uiso 1 1 calc R U . . .
C7 C -0.0526(3) 0.5296(4) 0.18951(14) 0.0249(5) Uani 1 1 d . . . . .
H7 H -0.0226 0.6633 0.2443 0.030 Uiso 1 1 calc R U . . .

loop_
_atom_site_aniso_label
_atom_site_aniso_U_11
_atom_site_aniso_U_22
_atom_site_aniso_U_33
_atom_site_aniso_U_23
_atom_site_aniso_U_13
_atom_site_aniso_U_12
N1 0.0172(7) 0.0178(9) 0.0202(8) 0.0016(6) 0.0025(5) -0.0006(6)
C1 0.0172(7) 0.0178(9) 0.0202(8) 0.0016(6) 0.0025(5) -0.0006(6)
C2 0.0195(9) 0.0178(9) 0.0196(9) 0.0043(7) 0.0039(6) -0.0021(6)
C3 0.0179(8) 0.0224(10) 0.0280(10) 0.0044(7) 0.0061(7) -0.0002(7)
C4 0.0239(9) 0.0241(10) 0.0283(10) 0.0017(8) 0.0126(7) 0.0006(7)
C5 0.0192(8) 0.0170(9) 0.0179(8) 0.0033(7) 0.0038(6) -0.0008(6)
C6 0.0223(9) 0.0220(10) 0.0237(10) -0.0013(7) 0.0024(7) -0.0023(7)
C7 0.0301(10) 0.0220(10) 0.0236(9) -0.0017(7) 0.0082(7) -0.0021(7)

loop_
_atom_type_symbol
_atom_type_description
_atom_type_scat_dispersion_real
_atom_type_scat_dispersion_imag
_atom_type_scat_source
C C 0.0033 0.0016 'International Tables Vol C Tables 4.2.6.8 and 6.1.1.4'
H H 0.0000 0.0000 'International Tables Vol C Tables 4.2.6.8 and 6.1.1.4'
N N 0.0061 0.0033 'International Tables Vol C Tables 4.2.6.8 and 6.1.1.4'

loop_
_geom_angle_atom_site_label_1
_geom_angle_atom_site_label_2
_geom_angle_atom_site_label_3
_geom_angle
_geom_angle_site_symmetry_3
C2 N1 C5 116.85(14) .
N1 C2 C3 119.54(15) .
N1 C2 C5 121.51(16) 3
C3 C2 C5 118.95(16) 3
C4 C3 C2 120.29(16) .
C3 C4 C7 120.94(17) 3
N1 C5 C6 119.61(15) .
N1 C5 C2 121.64(16) 3
C6 C5 C2 118.75(15) 3
C7 C6 C5 120.60(16) .
C6 C7 C4 120.45(17) 3

loop_
_geom_bond_atom_site_label_1
_geom_bond_atom_site_label_2
_geom_bond_distance
_geom_bond_site_symmetry_2
N1 C2 1.348(2) .
N1 C5 1.350(2) .
C2 C3 1.425(2) .
C2 C5 1.440(2) 3
C3 C4 1.359(3) .
C4 C7 1.422(2) 3
C5 C6 1.421(2) .
C5 C2 1.440(2) 3
C6 C7 1.365(2) .
C7 C4 1.422(2) 3
